data_7050397
loop_
_publ_author_name
'Morise, Xavier'
'Green, Malcolm L. H.'
'Braunstein, Pierre'
'Rees, Leigh H.'
'Vei, Ino C.'

_publ_section_title
;
 Monocyclopentadienyl complexes of niobium, tantalum and tungsten
 containing heterodifunctional P,O ligands
;
_journal_issue 1
_journal_name_full 'New Journal of Chemistry'
_journal_page_first 32
_journal_page_last 38
_journal_paper_doi 10.1039/b202983a
_journal_volume 27
_journal_year 2003
_chemical_formula_moiety ' C50 H42 Cl6 O2 P2 Ta2 '
_chemical_formula_sum 'C50 H42 Cl6 O2 P2 Ta2'
_chemical_formula_weight 1311.44
_chemical_melting_point ?
_space_group_IT_number 2
_symmetry_cell_setting triclinic
_symmetry_space_group_name_Hall '-P 1'
_symmetry_space_group_name_H-M 'P -1'
_atom_sites_solution_hydrogens geom
_atom_sites_solution_primary direct
_audit_creation_date 02-14-01
_audit_creation_method CRYSTALS_ver_12-03-99
_cell_angle_alpha 92.6314(8)
_cell_angle_beta 99.3326(9)
_cell_angle_gamma 94.1166(11)
_cell_formula_units_Z 2
_cell_length_a 8.4611(1)
_cell_length_b 16.6441(3)
_cell_length_c 16.8443(3)
_cell_measurement_reflns_used 9682
_cell_measurement_temperature 150
_cell_measurement_theta_max 27
_cell_measurement_theta_min 3
_cell_volume 2330.71(7)
_computing_cell_refinement
;
Denzo/Scalepack (Otwinowski & Minor, 1996)
;
_computing_data_collection 'COLLECT (Nonius BV, 1997)'
_computing_data_reduction
;
Denzo/Scalepack (Otwinowski & Minor, 1996)
;
_computing_molecular_graphics 'CAMERON (Watkin et al 1996)'
_computing_publication_material 'CRYSTALS (Watkin et al 2001)'
_computing_structure_refinement 'CRYSTALS (Watkin et al 2001)'
_computing_structure_solution 'SIR92 (Altomare et al, 1994)'
_diffrn_ambient_temperature 150
_diffrn_measured_fraction_theta_max 0.986
_diffrn_measurement_device_type 'Enraf Nonius Kappa CCD'
_diffrn_measurement_method \w
_diffrn_radiation_monochromator graphite
_diffrn_radiation_type 'Mo K\a'
_diffrn_radiation_wavelength 0.71073
_diffrn_reflns_av_R_equivalents 0.03
_diffrn_reflns_limit_h_max 10
_diffrn_reflns_limit_h_min -10
_diffrn_reflns_limit_k_max 21
_diffrn_reflns_limit_k_min -21
_diffrn_reflns_limit_l_max 21
_diffrn_reflns_limit_l_min -21
_diffrn_reflns_number 19271
_diffrn_reflns_theta_max 27.52
_diffrn_reflns_theta_min 3.42
_diffrn_standards_decay_% 0.00
_diffrn_standards_interval_count 0
_diffrn_standards_interval_time 0
_diffrn_standards_number 0
_exptl_absorpt_coefficient_mu 5.145
_exptl_absorpt_correction_T_max 0.73
_exptl_absorpt_correction_T_min 0.66
_exptl_absorpt_correction_type multi-scan
_exptl_absorpt_process_details
;
Denzo/Scalepack (Otwinowski & Minor, 1996)
;
_exptl_crystal_colour yellow
_exptl_crystal_density_diffrn 1.869
_exptl_crystal_density_meas ?
_exptl_crystal_description plate
_exptl_crystal_F_000 1269.198
_exptl_crystal_size_max 0.16
_exptl_crystal_size_mid 0.08
_exptl_crystal_size_min 0.06
_refine_diff_density_max 1.39
_refine_diff_density_min -1.53
_refine_ls_extinction_coef 33.7(71)
_refine_ls_extinction_method 'Larson 1970 Crystallographic Computing eq 22'
_refine_ls_goodness_of_fit_ref 1.0798
_refine_ls_hydrogen_treatment noref
_refine_ls_matrix_type full
_refine_ls_number_parameters 560
_refine_ls_number_reflns 8244
_refine_ls_R_factor_gt 0.0314
_refine_ls_shift/su_max 0.003071
_refine_ls_structure_factor_coef F
_refine_ls_weighting_details
;
Chebychev polynomial with 3 parameters, Carruthers & Watkin , 1979, 
0.754    0.396    0.575    
;
_refine_ls_weighting_scheme calc
_refine_ls_wR_factor_ref 0.0366
_reflns_limit_h_max 10
_reflns_limit_h_min -10
_reflns_limit_k_max 21
_reflns_limit_k_min -21
_reflns_limit_l_max 21
_reflns_limit_l_min 0
_reflns_number_gt 8244
_reflns_number_total 10582
_reflns_threshold_expression >2.00\s(I)
_cod_data_source_file b202983a.txt
_cod_data_source_block cristal
_cod_depositor_comments
;
The following automatic conversions were performed:
'_symmetry_cell_setting' value 'Triclinic ' changed to 'triclinic'
according to '/home/adriana/struct/CIF-dictionaries/cif_core.dic'
dictionary named 'cif_core.dic' version 2.4.1 from 2010-06-29.

Automatic conversion script
Id: cif_fix_enum 1555 2011-01-17 13:19:09Z saulius 

The following automatic conversions were performed:

'_chemical_melting_point' value 'not measured' was changed to '?' -
the value is undefined or not given.

Automatic conversion script
Id: cif_fix_values 1569 2011-02-09 13:29:24Z adriana 
;
_cod_original_cell_volume 2330.7
_cod_original_sg_symbol_H-M 'P -1 '
_cod_original_formula_sum ' C50 H42 Cl6 O2 P2 Ta2 '
_cod_database_code 7050397

loop_
_symmetry_equiv_pos_as_xyz
x,y,z
-x,-y,-z

loop_
_atom_site_label
_atom_site_type_symbol
_atom_site_fract_x
_atom_site_fract_y
_atom_site_fract_z
_atom_site_U_iso_or_equiv
_atom_site_occupancy
_atom_site_adp_type
TA1 TA 0.479172(19) 0.338151(9) 1.377072(9) 0.0186 1.0000 Uani
TA101 TA 0.558154(18) 0.084692(9) 0.734416(9) 0.0183 1.0000 Uani
CL1 CL 0.70807(13) 0.43449(7) 1.41949(6) 0.0288 1.0000 Uani
CL2 CL 0.34013(14) 0.44499(7) 1.31157(7) 0.0309 1.0000 Uani
CL3 CL 0.31514(13) 0.24553(6) 1.27645(6) 0.0268 1.0000 Uani
CL101 CL 0.50870(13) 0.12546(7) 0.86676(6) 0.0285 1.0000 Uani
CL102 CL 0.42868(13) 0.20118(7) 0.68668(7) 0.0282 1.0000 Uani
CL103 CL 0.70683(14) 0.09482(7) 0.62408(6) 0.0286 1.0000 Uani
O1 O 0.6389(4) 0.25609(17) 1.38608(17) 0.0221 1.0000 Uani
O101 O 0.7416(4) 0.03135(17) 0.79205(18) 0.0232 1.0000 Uani
P1 P 0.62120(13) 0.34927(6) 1.24711(6) 0.0197 1.0000 Uani
P101 P 0.78870(12) 0.20280(6) 0.78502(6) 0.0192 1.0000 Uani
C1 C 0.7570(5) 0.2735(3) 1.2699(3) 0.0266 1.0000 Uani
C2 C 0.7492(5) 0.2380(2) 1.3399(2) 0.0200 1.0000 Uani
C3 C 0.8640(5) 0.1800(2) 1.3745(2) 0.0205 1.0000 Uani
C4 C 0.8828(5) 0.1679(3) 1.4573(3) 0.0251 1.0000 Uani
C5 C 0.9935(6) 0.1163(3) 1.4900(3) 0.0295 1.0000 Uani
C6 C 1.0836(5) 0.0754(3) 1.4418(3) 0.0282 1.0000 Uani
C7 C 1.0629(5) 0.0865(3) 1.3592(3) 0.0261 1.0000 Uani
C8 C 0.9542(5) 0.1388(3) 1.3262(2) 0.0237 1.0000 Uani
C9 C 0.5041(5) 0.3214(3) 1.1478(2) 0.0228 1.0000 Uani
C10 C 0.5109(6) 0.2446(3) 1.1119(3) 0.0333 1.0000 Uani
C11 C 0.4203(7) 0.2232(3) 1.0366(3) 0.0414 1.0000 Uani
C12 C 0.3251(6) 0.2780(4) 0.9967(3) 0.0437 1.0000 Uani
C13 C 0.3158(7) 0.3533(4) 1.0323(3) 0.0410 1.0000 Uani
C14 C 0.4042(6) 0.3756(3) 1.1079(3) 0.0320 1.0000 Uani
C15 C 0.7418(5) 0.4383(3) 1.2260(2) 0.0249 1.0000 Uani
C16 C 0.8936(6) 0.4317(3) 1.2044(3) 0.0347 1.0000 Uani
C17 C 0.9758(7) 0.4969(4) 1.1785(3) 0.0434 1.0000 Uani
C18 C 0.9093(7) 0.5707(3) 1.1734(3) 0.0433 1.0000 Uani
C19 C 0.7626(7) 0.5791(3) 1.1971(4) 0.0453 1.0000 Uani
C20 C 0.6790(6) 0.5134(3) 1.2234(3) 0.0380 1.0000 Uani
C21 C 0.4985(7) 0.2998(3) 1.5149(3) 0.0346 1.0000 Uani
C22 C 0.4487(6) 0.3781(3) 1.5165(3) 0.0299 1.0000 Uani
C23 C 0.2964(6) 0.3791(3) 1.4703(3) 0.0357 1.0000 Uani
C24 C 0.2494(6) 0.2984(4) 1.4404(3) 0.0396 1.0000 Uani
C25 C 0.3739(7) 0.2501(3) 1.4678(3) 0.0351 1.0000 Uani
C101 C 0.9397(5) 0.1398(2) 0.8276(2) 0.0216 1.0000 Uani
C102 C 0.8885(5) 0.0618(3) 0.8296(2) 0.0203 1.0000 Uani
C103 C 0.9870(5) -0.0001(2) 0.8716(2) 0.0221 1.0000 Uani
C104 C 1.1295(5) 0.0225(3) 0.9224(3) 0.0282 1.0000 Uani
C105 C 1.2189(6) -0.0349(3) 0.9617(3) 0.0358 1.0000 Uani
C106 C 1.1649(6) -0.1146(3) 0.9510(3) 0.0344 1.0000 Uani
C107 C 1.0203(6) -0.1379(3) 0.9020(3) 0.0341 1.0000 Uani
C108 C 0.9327(6) -0.0806(2) 0.8625(3) 0.0269 1.0000 Uani
C109 C 0.8728(5) 0.2648(2) 0.7135(2) 0.0202 1.0000 Uani
C110 C 1.0109(6) 0.2448(3) 0.6846(3) 0.0310 1.0000 Uani
C111 C 1.0741(6) 0.2931(3) 0.6304(3) 0.0326 1.0000 Uani
C112 C 1.0019(6) 0.3619(3) 0.6053(3) 0.0303 1.0000 Uani
C113 C 0.8657(5) 0.3814(3) 0.6337(3) 0.0270 1.0000 Uani
C114 C 0.8009(5) 0.3340(3) 0.6871(3) 0.0261 1.0000 Uani
C115 C 0.7677(5) 0.2763(2) 0.8660(2) 0.0211 1.0000 Uani
C116 C 0.8784(5) 0.2842(3) 0.9372(3) 0.0263 1.0000 Uani
C117 C 0.8676(6) 0.3433(3) 0.9977(3) 0.0322 1.0000 Uani
C118 C 0.7425(6) 0.3936(3) 0.9879(3) 0.0316 1.0000 Uani
C119 C 0.6301(6) 0.3855(3) 0.9180(3) 0.0322 1.0000 Uani
C120 C 0.6414(6) 0.3267(3) 0.8574(3) 0.0277 1.0000 Uani
C121 C 0.4040(8) -0.0347(4) 0.7619(4) 0.0604 1.0000 Uani
C122 C 0.4850(7) -0.0587(3) 0.6999(4) 0.0584 1.0000 Uani
C123 C 0.4197(7) -0.0196(3) 0.6322(3) 0.0502 1.0000 Uani
C124 C 0.3039(7) 0.0262(3) 0.6531(3) 0.0496 1.0000 Uani
C125 C 0.2919(7) 0.0177(4) 0.7331(4) 0.0542 1.0000 Uani
H11 H 0.8337 0.2583 1.2335 0.0326 1.0000 Uiso
H41 H 0.8168 0.1963 1.4922 0.0307 1.0000 Uiso
H51 H 1.0089 0.1083 1.5491 0.0354 1.0000 Uiso
H61 H 1.1631 0.0381 1.4662 0.0336 1.0000 Uiso
H71 H 1.1265 0.0567 1.3240 0.0313 1.0000 Uiso
H81 H 0.9401 0.1472 1.2672 0.0285 1.0000 Uiso
H101 H 0.5808 0.2052 1.1403 0.0398 1.0000 Uiso
H111 H 0.4237 0.1680 1.0111 0.0490 1.0000 Uiso
H121 H 0.2628 0.2629 0.9417 0.0511 1.0000 Uiso
H131 H 0.2451 0.3922 1.0035 0.0487 1.0000 Uiso
H141 H 0.3966 0.4301 1.1338 0.0392 1.0000 Uiso
H161 H 0.9428 0.3788 1.2078 0.0409 1.0000 Uiso
H171 H 1.0840 0.4912 1.1633 0.0511 1.0000 Uiso
H181 H 0.9676 0.6175 1.1527 0.0484 1.0000 Uiso
H191 H 0.7161 0.6327 1.1953 0.0515 1.0000 Uiso
H201 H 0.5728 0.5200 1.2407 0.0452 1.0000 Uiso
H211 H 0.6035 0.2824 1.5422 0.0434 1.0000 Uiso
H221 H 0.5128 0.4262 1.5464 0.0363 1.0000 Uiso
H231 H 0.2330 0.4272 1.4602 0.0446 1.0000 Uiso
H241 H 0.1450 0.2791 1.4056 0.0480 1.0000 Uiso
H251 H 0.3739 0.1906 1.4560 0.0439 1.0000 Uiso
H1011 H 1.0532 0.1611 0.8482 0.0253 1.0000 Uiso
H1041 H 1.1688 0.0809 0.9310 0.0341 1.0000 Uiso
H1051 H 1.3228 -0.0179 0.9979 0.0435 1.0000 Uiso
H1061 H 1.2303 -0.1561 0.9786 0.0433 1.0000 Uiso
H1071 H 0.9791 -0.1961 0.8952 0.0415 1.0000 Uiso
H1081 H 0.8282 -0.0976 0.8268 0.0322 1.0000 Uiso
H1101 H 1.0645 0.1957 0.7029 0.0389 1.0000 Uiso
H1111 H 1.1724 0.2780 0.6092 0.0408 1.0000 Uiso
H1121 H 1.0489 0.3970 0.5670 0.0378 1.0000 Uiso
H1131 H 0.8127 0.4307 0.6153 0.0327 1.0000 Uiso
H1141 H 0.7015 0.3492 0.7072 0.0321 1.0000 Uiso
H1161 H 0.9669 0.2471 0.9454 0.0314 1.0000 Uiso
H1171 H 0.9499 0.3493 1.0478 0.0375 1.0000 Uiso
H1181 H 0.7338 0.4354 1.0312 0.0382 1.0000 Uiso
H1191 H 0.5404 0.4219 0.9106 0.0400 1.0000 Uiso
H1201 H 0.5584 0.3206 0.8075 0.0331 1.0000 Uiso
H1211 H 0.4242 -0.0526 0.8182 0.0666 1.0000 Uiso
H1221 H 0.5723 -0.0965 0.7034 0.0647 1.0000 Uiso
H1231 H 0.4522 -0.0243 0.5778 0.0581 1.0000 Uiso
H1241 H 0.2376 0.0607 0.6161 0.0544 1.0000 Uiso
H1251 H 0.2167 0.0443 0.7641 0.0640 1.0000 Uiso

loop_
_atom_site_aniso_label
_atom_site_aniso_U_11
_atom_site_aniso_U_22
_atom_site_aniso_U_33
_atom_site_aniso_U_23
_atom_site_aniso_U_13
_atom_site_aniso_U_12
Ta1 0.0211(1) 0.01791(9) 0.01738(9) 0.00053(6) 0.00545(6) 0.00048(6)
Ta101 0.01771(9) 0.01955(9) 0.01745(9) 0.00257(6) 0.00179(6) 0.00131(6)
Cl1 0.0307(5) 0.0296(5) 0.0246(5) -0.0008(4) 0.0046(4) -0.0068(4)
Cl2 0.0326(6) 0.0280(5) 0.0355(6) 0.0068(4) 0.0104(4) 0.0113(4)
Cl3 0.0284(5) 0.0270(5) 0.0240(5) -0.0011(4) 0.0058(4) -0.0062(4)
Cl101 0.0311(5) 0.0326(5) 0.0222(5) 0.0007(4) 0.0092(4) -0.0045(4)
Cl102 0.0257(5) 0.0275(5) 0.0313(5) 0.0072(4) 0.0006(4) 0.0071(4)
Cl103 0.0312(5) 0.0305(5) 0.0259(5) -0.0004(4) 0.0115(4) 0.0002(4)
O1 0.0250(15) 0.0221(14) 0.0210(14) 0.0063(11) 0.0073(11) 0.0026(11)
O101 0.0225(14) 0.0187(14) 0.0266(14) 0.0038(11) -0.0016(11) -0.0004(11)
P1 0.0218(5) 0.0192(5) 0.0189(5) 0.0041(4) 0.0045(4) 0.0020(4)
P101 0.0189(5) 0.0189(5) 0.0204(5) 0.0046(4) 0.0036(4) 0.0029(4)
C1 0.029(2) 0.029(2) 0.024(2) 0.0065(17) 0.0081(17) 0.0029(17)
C2 0.0188(18) 0.0190(18) 0.0220(18) 0.0006(14) 0.0030(14) 0.0006(14)
C3 0.0189(18) 0.0168(18) 0.0254(19) 0.0026(15) 0.0043(15) -0.0024(14)
C4 0.030(2) 0.023(2) 0.023(2) 0.0001(16) 0.0089(17) 0.0034(17)
C5 0.034(2) 0.032(2) 0.022(2) 0.0060(17) 0.0012(17) 0.0073(19)
C6 0.026(2) 0.024(2) 0.034(2) 0.0084(18) 0.0015(18) 0.0028(17)
C7 0.026(2) 0.024(2) 0.029(2) 0.0038(17) 0.0032(17) 0.0034(16)
C8 0.023(2) 0.028(2) 0.0198(18) 0.0086(16) 0.0036(15) -0.0021(16)
C9 0.026(2) 0.024(2) 0.0189(18) 0.0025(15) 0.0048(15) -0.0051(16)
C10 0.044(3) 0.030(2) 0.025(2) -0.0032(18) 0.010(2) -0.005(2)
C11 0.045(3) 0.042(3) 0.035(3) -0.011(2) 0.009(2) -0.006(2)
C12 0.028(3) 0.072(4) 0.027(2) -0.009(2) 0.005(2) -0.013(3)
C13 0.035(3) 0.057(3) 0.030(2) 0.011(2) 0.001(2) 0.001(2)
C14 0.038(3) 0.033(2) 0.027(2) 0.0110(18) 0.0063(19) 0.008(2)
C15 0.027(2) 0.026(2) 0.0199(19) 0.0085(16) -0.0007(16) -0.0069(16)
C16 0.033(3) 0.042(3) 0.027(2) 0.001(2) 0.0054(19) -0.009(2)
C17 0.041(3) 0.047(3) 0.039(3) -0.003(2) 0.011(2) -0.021(2)
C18 0.050(3) 0.044(3) 0.027(2) 0.012(2) -0.010(2) -0.026(3)
C19 0.042(3) 0.032(3) 0.055(3) 0.018(2) -0.012(3) -0.009(2)
C20 0.034(3) 0.036(3) 0.043(3) 0.013(2) 0.003(2) -0.003(2)
C21 0.045(3) 0.038(3) 0.026(2) 0.0109(19) 0.016(2) 0.007(2)
C22 0.035(2) 0.033(2) 0.023(2) -0.0048(17) 0.0137(18) -0.0066(19)
C23 0.033(3) 0.047(3) 0.031(2) 0.002(2) 0.017(2) 0.007(2)
C24 0.035(3) 0.054(3) 0.032(2) -0.006(2) 0.021(2) -0.017(2)
C25 0.047(3) 0.036(3) 0.027(2) 0.0040(19) 0.021(2) 0.000(2)
C101 0.0162(18) 0.024(2) 0.0227(19) 0.0022(15) -0.0032(15) 0.0047(15)
C102 0.0178(18) 0.027(2) 0.0172(17) 0.0032(15) 0.0027(14) 0.0053(15)
C103 0.028(2) 0.0261(19) 0.0141(16) 0.0044(14) 0.0077(15) 0.0067(16)
C104 0.026(2) 0.032(2) 0.028(2) 0.0124(17) 0.0026(16) 0.0031(17)
C105 0.026(2) 0.046(3) 0.037(2) 0.019(2) 0.0028(19) 0.0087(19)
C106 0.036(2) 0.042(2) 0.030(2) 0.0154(19) 0.0114(18) 0.015(2)
C107 0.047(3) 0.028(2) 0.029(2) 0.0038(18) 0.0075(19) 0.0088(19)
C108 0.033(2) 0.025(2) 0.0224(19) 0.0027(16) 0.0020(16) 0.0063(17)
C109 0.024(2) 0.0174(18) 0.0188(18) 0.0025(14) 0.0028(15) 0.0000(15)
C110 0.031(2) 0.031(2) 0.036(2) 0.0110(19) 0.0143(19) 0.0062(18)
C111 0.029(2) 0.040(3) 0.032(2) 0.009(2) 0.0110(19) 0.013(2)
C112 0.036(3) 0.033(2) 0.025(2) 0.0104(18) 0.0125(18) 0.0058(19)
C113 0.031(2) 0.025(2) 0.026(2) 0.0106(17) 0.0024(17) 0.0072(17)
C114 0.023(2) 0.028(2) 0.029(2) 0.0032(17) 0.0069(17) 0.0081(17)
C115 0.0231(19) 0.0208(19) 0.0201(18) 0.0000(15) 0.0061(15) 0.0015(15)
C116 0.028(2) 0.030(2) 0.0200(19) 0.0035(16) 0.0034(16) 0.0004(17)
C117 0.031(2) 0.041(3) 0.021(2) -0.0015(18) 0.0019(18) -0.009(2)
C118 0.034(3) 0.033(2) 0.028(2) 0.0012(18) 0.0077(19) 0.0023(19)
C119 0.037(3) 0.029(2) 0.033(2) 0.0029(19) 0.012(2) 0.0099(19)
C120 0.032(2) 0.027(2) 0.023(2) 0.0020(17) 0.0013(17) 0.0075(18)
C121 0.071(4) 0.047(3) 0.049(3) 0.013(2) -0.016(3) -0.043(3)
C122 0.032(3) 0.028(3) 0.102(4) -0.016(3) -0.019(3) -0.007(2)
C123 0.048(3) 0.052(3) 0.045(3) -0.020(2) 0.012(2) -0.028(2)
C124 0.040(3) 0.041(3) 0.055(3) 0.000(2) -0.023(2) -0.012(2)
C125 0.034(3) 0.063(3) 0.063(3) -0.023(3) 0.017(2) -0.017(2)

loop_
_atom_type_symbol
_atom_type_scat_dispersion_real
_atom_type_scat_dispersion_imag
_atom_type_scat_Cromer_Mann_a1
_atom_type_scat_Cromer_Mann_b1
_atom_type_scat_Cromer_Mann_a2
_atom_type_scat_Cromer_Mann_b2
_atom_type_scat_Cromer_Mann_a3
_atom_type_scat_Cromer_Mann_b3
_atom_type_scat_Cromer_Mann_a4
_atom_type_scat_Cromer_Mann_b4
_atom_type_scat_Cromer_Mann_c
_atom_type_scat_source
'C   ' 0.0020 0.0020 2.3100 20.8439 1.0200 10.2075 1.5886 0.5687 0.8650 51.6512 0.2156 International_Tables_Vol_IV_Table_2.2B
'H   ' 0.0000 0.0000 0.4930 10.5109 0.3229 26.1257 0.1402 3.1424 0.0408 57.7997 0.0030 International_Tables_Vol_IV_Table_2.2B
'Cl  ' 0.1320 0.1590 11.4604 0.0104 7.1964 1.1662 6.2556 18.5194 1.6455 47.7784 -9.5574 International_Tables_Vol_IV_Table_2.2B
'O   ' 0.0080 0.0060 3.0485 13.2771 2.2868 5.7011 1.5463 0.3239 0.8670 32.9089 0.2508 International_Tables_Vol_IV_Table_2.2B
'P   ' 0.0900 0.0950 6.4345 1.9067 4.1791 27.1570 1.7800 0.5260 1.4908 68.1645 1.1149 International_Tables_Vol_IV_Table_2.2B
'Ta  ' -1.2580 6.5230 29.2024 1.7733 15.2293 9.3705 14.5135 0.2960 4.7649 63.3644 9.2435 International_Tables_Vol_IV_Table_2.2B

loop_
_geom_angle_atom_site_label_1
_geom_angle_site_symmetry_1
_geom_angle_atom_site_label_2
_geom_angle_site_symmetry_2
_geom_angle_atom_site_label_3
_geom_angle_site_symmetry_3
_geom_angle
_geom_angle_publ_flag
Cl1 . Ta1 . Cl2 . 88.25(4) yes
Cl1 . Ta1 . Cl3 . 151.26(4) yes
Cl2 . Ta1 . Cl3 . 87.08(4) yes
Cl1 . Ta1 . O1 . 85.21(9) yes
Cl2 . Ta1 . O1 . 153.56(8) yes
Cl3 . Ta1 . O1 . 86.47(9) yes
Cl1 . Ta1 . P1 . 75.64(3) yes
Cl2 . Ta1 . P1 . 79.46(3) yes
Cl3 . Ta1 . P1 . 75.62(3) yes
O1 . Ta1 . P1 . 74.10(8) yes
Cl1 . Ta1 . C21 . 88.79(13) yes
Cl2 . Ta1 . C21 . 129.52(13) yes
Cl3 . Ta1 . C21 . 115.70(13) yes
O1 . Ta1 . C21 . 75.99(15) yes
P1 . Ta1 . C21 . 147.19(13) yes
Cl1 . Ta1 . C22 . 77.60(11) yes
Cl2 . Ta1 . C22 . 97.44(12) yes
Cl3 . Ta1 . C22 . 131.14(11) yes
O1 . Ta1 . C22 . 106.07(15) yes
P1 . Ta1 . C22 . 153.13(11) yes
Cl1 . Ta1 . C23 . 101.04(13) yes
Cl2 . Ta1 . C23 . 75.64(13) yes
Cl3 . Ta1 . C23 . 105.21(13) yes
O1 . Ta1 . C23 . 130.76(15) yes
P1 . Ta1 . C23 . 154.99(13) yes
Cl1 . Ta1 . C24 . 131.84(12) yes
Cl2 . Ta1 . C24 . 91.36(15) yes
Cl3 . Ta1 . C24 . 76.65(12) yes
O1 . Ta1 . C24 . 111.96(17) yes
P1 . Ta1 . C24 . 151.15(13) yes
Cl1 . Ta1 . C25 . 122.61(13) yes
Cl2 . Ta1 . C25 . 125.09(13) yes
Cl3 . Ta1 . C25 . 82.54(13) yes
O1 . Ta1 . C25 . 79.34(15) yes
P1 . Ta1 . C25 . 146.34(12) yes
C21 . Ta1 . C22 . 33.25(17) yes
C21 . Ta1 . C23 . 55.63(17) yes
C22 . Ta1 . C23 . 32.73(17) yes
C21 . Ta1 . C24 . 55.81(19) yes
C22 . Ta1 . C24 . 54.71(16) yes
C23 . Ta1 . C24 . 33.57(18) yes
C21 . Ta1 . C25 . 33.87(18) yes
C22 . Ta1 . C25 . 55.24(16) yes
C23 . Ta1 . C25 . 56.01(17) yes
C24 . Ta1 . C25 . 33.79(19) yes
Cl101 . Ta101 . Cl102 . 87.41(4) yes
Cl101 . Ta101 . Cl103 . 152.35(4) yes
Cl102 . Ta101 . Cl103 . 87.16(4) yes
Cl101 . Ta101 . O101 . 85.50(9) yes
Cl102 . Ta101 . O101 . 152.76(9) yes
Cl103 . Ta101 . O101 . 87.04(9) yes
Cl101 . Ta101 . P101 . 76.48(3) yes
Cl102 . Ta101 . P101 . 78.55(3) yes
Cl103 . Ta101 . P101 . 75.87(3) yes
O101 . Ta101 . P101 . 74.23(8) yes
Cl101 . Ta101 . C121 . 80.81(16) yes
Cl102 . Ta101 . C121 . 121.01(17) yes
Cl103 . Ta101 . C121 . 124.71(17) yes
O101 . Ta101 . C121 . 83.69(18) yes
P101 . Ta101 . C121 . 149.29(14) yes
Cl101 . Ta101 . C122 . 112.50(18) yes
Cl102 . Ta101 . C122 . 130.44(13) yes
Cl103 . Ta101 . C122 . 91.40(17) yes
O101 . Ta101 . C122 . 76.30(15) yes
P101 . Ta101 . C122 . 148.34(13) yes
Cl101 . Ta101 . C123 . 131.88(13) yes
Cl102 . Ta101 . C123 . 100.09(15) yes
Cl103 . Ta101 . C123 . 75.77(13) yes
O101 . Ta101 . C123 . 104.20(17) yes
P101 . Ta101 . C123 . 151.64(13) yes
Cl101 . Ta101 . C124 . 108.76(15) yes
Cl102 . Ta101 . C124 . 76.77(14) yes
Cl103 . Ta101 . C124 . 96.31(15) yes
O101 . Ta101 . C124 . 130.34(16) yes
P101 . Ta101 . C124 . 154.45(14) yes
Cl101 . Ta101 . C125 . 78.79(14) yes
Cl102 . Ta101 . C125 . 87.91(16) yes
Cl103 . Ta101 . C125 . 128.03(14) yes
O101 . Ta101 . C125 . 116.29(18) yes
P101 . Ta101 . C125 . 152.22(14) yes
C121 . Ta101 . C122 . 33.52(18) yes
C121 . Ta101 . C123 . 54.50(19) yes
C122 . Ta101 . C123 . 32.93(17) yes
C121 . Ta101 . C124 . 54.03(19) yes
C122 . Ta101 . C124 . 54.14(18) yes
C123 . Ta101 . C124 . 32.06(16) yes
C121 . Ta101 . C125 . 33.13(18) yes
C122 . Ta101 . C125 . 55.3(2) yes
C123 . Ta101 . C125 . 54.39(18) yes
C124 . Ta101 . C125 . 32.71(17) yes
Ta1 . O1 . C2 . 131.6(2) yes
Ta101 . O101 . C102 . 131.2(3) yes
Ta1 . P1 . C1 . 97.28(14) yes
Ta1 . P1 . C9 . 119.30(14) yes
C1 . P1 . C9 . 107.3(2) yes
Ta1 . P1 . C15 . 124.04(15) yes
C1 . P1 . C15 . 106.3(2) yes
C9 . P1 . C15 . 101.09(18) yes
Ta101 . P101 . C101 . 96.97(14) yes
Ta101 . P101 . C109 . 120.88(13) yes
C101 . P101 . C109 . 107.92(19) yes
Ta101 . P101 . C115 . 120.70(14) yes
C101 . P101 . C115 . 105.84(19) yes
C109 . P101 . C115 . 102.94(19) yes
P1 . C1 . C2 . 115.3(3) yes
P1 . C1 . H11 . 122.342 no
C2 . C1 . H11 . 122.342 no
O1 . C2 . C1 . 121.5(4) yes
O1 . C2 . C3 . 114.6(3) yes
C1 . C2 . C3 . 123.8(4) yes
C2 . C3 . C4 . 119.2(4) yes
C2 . C3 . C8 . 121.0(4) yes
C4 . C3 . C8 . 119.8(4) yes
C3 . C4 . C5 . 119.3(4) yes
C3 . C4 . H41 . 120.359 no
C5 . C4 . H41 . 120.360 no
C4 . C5 . C6 . 120.9(4) yes
C4 . C5 . H51 . 119.574 no
C6 . C5 . H51 . 119.573 no
C5 . C6 . C7 . 119.8(4) yes
C5 . C6 . H61 . 120.088 no
C7 . C6 . H61 . 120.088 no
C6 . C7 . C8 . 119.7(4) yes
C6 . C7 . H71 . 120.174 no
C8 . C7 . H71 . 120.174 no
C3 . C8 . C7 . 120.6(4) yes
C3 . C8 . H81 . 119.711 no
C7 . C8 . H81 . 119.711 no
P1 . C9 . C10 . 119.8(3) yes
P1 . C9 . C14 . 120.6(3) yes
C10 . C9 . C14 . 119.6(4) yes
C9 . C10 . C11 . 119.7(5) yes
C9 . C10 . H101 . 120.152 no
C11 . C10 . H101 . 120.152 no
C10 . C11 . C12 . 120.2(5) yes
C10 . C11 . H111 . 119.905 no
C12 . C11 . H111 . 119.905 no
C11 . C12 . C13 . 120.4(5) yes
C11 . C12 . H121 . 119.796 no
C13 . C12 . H121 . 119.796 no
C12 . C13 . C14 . 120.3(5) yes
C12 . C13 . H131 . 119.871 no
C14 . C13 . H131 . 119.871 no
C9 . C14 . C13 . 119.8(5) yes
C9 . C14 . H141 . 120.101 no
C13 . C14 . H141 . 120.101 no
P1 . C15 . C16 . 120.8(4) yes
P1 . C15 . C20 . 120.6(4) yes
C16 . C15 . C20 . 118.3(4) yes
C15 . C16 . C17 . 120.8(5) yes
C15 . C16 . H161 . 119.577 no
C17 . C16 . H161 . 119.577 no
C16 . C17 . C18 . 120.3(5) yes
C16 . C17 . H171 . 119.857 no
C18 . C17 . H171 . 119.857 no
C17 . C18 . C19 . 119.8(5) yes
C17 . C18 . H181 . 120.118 no
C19 . C18 . H181 . 120.118 no
C18 . C19 . C20 . 120.2(5) yes
C18 . C19 . H191 . 119.924 no
C20 . C19 . H191 . 119.924 no
C15 . C20 . C19 . 120.6(5) yes
C15 . C20 . H201 . 119.697 no
C19 . C20 . H201 . 119.697 no
Ta1 . C21 . C22 . 75.4(3) yes
Ta1 . C21 . C25 . 72.2(3) yes
C22 . C21 . C25 . 107.3(5) yes
Ta1 . C21 . H211 . 118.088 no
C22 . C21 . H211 . 126.335 no
C25 . C21 . H211 . 126.335 no
Ta1 . C22 . C21 . 71.3(3) yes
Ta1 . C22 . C23 . 74.1(3) yes
C21 . C22 . C23 . 109.9(4) yes
Ta1 . C22 . H221 . 121.120 no
C21 . C22 . H221 . 125.068 no
C23 . C22 . H221 . 125.067 no
Ta1 . C23 . C22 . 73.2(3) yes
Ta1 . C23 . C24 . 71.2(3) yes
C22 . C23 . C24 . 106.3(5) yes
Ta1 . C23 . H231 . 120.623 no
C22 . C23 . H231 . 126.863 no
C24 . C23 . H231 . 126.864 no
Ta1 . C24 . C23 . 75.2(3) yes
Ta1 . C24 . C25 . 71.7(3) yes
C23 . C24 . C25 . 108.6(5) yes
Ta1 . C24 . H241 . 119.151 no
C23 . C24 . H241 . 125.723 no
C25 . C24 . H241 . 125.723 no
Ta1 . C25 . C21 . 74.0(3) yes
Ta1 . C25 . C24 . 74.5(3) yes
C21 . C25 . C24 . 108.0(4) yes
Ta1 . C25 . H251 . 117.566 no
C21 . C25 . H251 . 126.017 no
C24 . C25 . H251 . 126.017 no
P101 . C101 . C102 . 114.7(3) yes
P101 . C101 . H1011 . 122.629 no
C102 . C101 . H1011 . 122.629 no
O101 . C102 . C101 . 122.3(4) yes
O101 . C102 . C103 . 113.4(3) yes
C101 . C102 . C103 . 124.3(4) yes
C102 . C103 . C104 . 120.9(4) yes
C102 . C103 . C108 . 120.3(4) yes
C104 . C103 . C108 . 118.7(4) yes
C103 . C104 . C105 . 120.7(4) yes
C103 . C104 . H1041 . 119.673 no
C105 . C104 . H1041 . 119.673 no
C104 . C105 . C106 . 120.0(4) yes
C104 . C105 . H1051 . 120.001 no
C106 . C105 . H1051 . 120.001 no
C105 . C106 . C107 . 120.0(4) yes
C105 . C106 . H1061 . 119.989 no
C107 . C106 . H1061 . 119.989 no
C106 . C107 . C108 . 119.6(4) yes
C106 . C107 . H1071 . 120.191 no
C108 . C107 . H1071 . 120.191 no
C103 . C108 . C107 . 121.0(4) yes
C103 . C108 . H1081 . 119.497 no
C107 . C108 . H1081 . 119.497 no
P101 . C109 . C110 . 120.7(3) yes
P101 . C109 . C114 . 120.6(3) yes
C110 . C109 . C114 . 118.7(4) yes
C109 . C110 . C111 . 120.0(4) yes
C109 . C110 . H1101 . 120.014 no
C111 . C110 . H1101 . 120.014 no
C110 . C111 . C112 . 120.6(4) yes
C110 . C111 . H1111 . 119.715 no
C112 . C111 . H1111 . 119.715 no
C111 . C112 . C113 . 119.4(4) yes
C111 . C112 . H1121 . 120.319 no
C113 . C112 . H1121 . 120.319 no
C112 . C113 . C114 . 120.8(4) yes
C112 . C113 . H1131 . 119.580 no
C114 . C113 . H1131 . 119.580 no
C109 . C114 . C113 . 120.5(4) yes
C109 . C114 . H1141 . 119.736 no
C113 . C114 . H1141 . 119.736 no
P101 . C115 . C116 . 120.8(3) yes
P101 . C115 . C120 . 120.8(3) yes
C116 . C115 . C120 . 118.4(4) yes
C115 . C116 . C117 . 120.9(4) yes
C115 . C116 . H1161 . 119.532 no
C117 . C116 . H1161 . 119.532 no
C116 . C117 . C118 . 120.0(4) yes
C116 . C117 . H1171 . 120.002 no
C118 . C117 . H1171 . 120.002 no
C117 . C118 . C119 . 119.7(4) yes
C117 . C118 . H1181 . 120.170 no
C119 . C118 . H1181 . 120.170 no
C118 . C119 . C120 . 120.3(4) yes
C118 . C119 . H1191 . 119.841 no
C120 . C119 . H1191 . 119.841 no
C115 . C120 . C119 . 120.6(4) yes
C115 . C120 . H1201 . 119.694 no
C119 . C120 . H1201 . 119.694 no
Ta101 . C121 . C122 . 74.8(3) yes
Ta101 . C121 . C125 . 74.8(3) yes
C122 . C121 . C125 . 109.3(5) yes
Ta101 . C121 . H1211 . 116.904 no
C122 . C121 . H1211 . 125.352 no
C125 . C121 . H1211 . 125.352 no
Ta101 . C122 . C121 . 71.7(3) yes
Ta101 . C122 . C123 . 74.9(3) yes
C121 . C122 . C123 . 106.3(5) yes
Ta101 . C122 . H1221 . 118.673 no
C121 . C122 . H1221 . 126.832 no
C123 . C122 . H1221 . 126.832 no
Ta101 . C123 . C122 . 72.2(3) yes
Ta101 . C123 . C124 . 73.5(3) yes
C122 . C123 . C124 . 108.1(5) yes
Ta101 . C123 . H1231 . 120.154 no
C122 . C123 . H1231 . 125.957 no
C124 . C123 . H1231 . 125.957 no
Ta101 . C124 . C123 . 74.4(3) yes
Ta101 . C124 . C125 . 72.6(3) yes
C123 . C124 . C125 . 109.8(5) yes
Ta101 . C124 . H1241 . 119.595 no
C123 . C124 . H1241 . 125.089 no
C125 . C124 . H1241 . 125.089 no
Ta101 . C125 . C121 . 72.0(3) yes
Ta101 . C125 . C124 . 74.7(3) yes
C121 . C125 . C124 . 106.5(5) yes
Ta101 . C125 . H1251 . 118.530 no
C121 . C125 . H1251 . 126.770 no
C124 . C125 . H1251 . 126.770 no

loop_
_geom_bond_atom_site_label_1
_geom_bond_site_symmetry_1
_geom_bond_atom_site_label_2
_geom_bond_site_symmetry_2
_geom_bond_distance
_geom_bond_publ_flag
Ta1 . Cl1 . 2.415(1) yes
Ta1 . Cl2 . 2.4131(11) yes
Ta1 . Cl3 . 2.422(1) yes
Ta1 . O1 . 1.983(3) yes
Ta1 . P1 . 2.670(1) yes
Ta1 . C21 . 2.419(5) yes
Ta1 . C22 . 2.470(4) yes
Ta1 . C23 . 2.482(5) yes
Ta1 . C24 . 2.431(4) yes
Ta1 . C25 . 2.396(5) yes
Ta101 . Cl101 . 2.410(1) yes
Ta101 . Cl102 . 2.402(1) yes
Ta101 . Cl103 . 2.413(1) yes
Ta101 . O101 . 1.982(3) yes
Ta101 . P101 . 2.674(1) yes
Ta101 . C121 . 2.402(5) yes
Ta101 . C122 . 2.442(5) yes
Ta101 . C123 . 2.476(5) yes
Ta101 . C124 . 2.464(5) yes
Ta101 . C125 . 2.437(6) yes
O1 . C2 . 1.349(5) yes
O101 . C102 . 1.352(5) yes
P1 . C1 . 1.779(5) yes
P1 . C9 . 1.822(4) yes
P1 . C15 . 1.819(4) yes
P101 . C101 . 1.792(4) yes
P101 . C109 . 1.820(4) yes
P101 . C115 . 1.829(4) yes
C1 . C2 . 1.352(6) yes
C1 . H11 . 1.000 no
C2 . C3 . 1.489(5) yes
C3 . C4 . 1.402(6) yes
C3 . C8 . 1.393(6) yes
C4 . C5 . 1.382(6) yes
C4 . H41 . 1.000 no
C5 . C6 . 1.389(7) yes
C5 . H51 . 1.000 no
C6 . C7 . 1.397(6) yes
C6 . H61 . 1.000 no
C7 . C8 . 1.381(6) yes
C7 . H71 . 1.000 no
C8 . H81 . 1.000 no
C9 . C10 . 1.398(6) yes
C9 . C14 . 1.400(6) yes
C10 . C11 . 1.389(7) yes
C10 . H101 . 1.000 no
C11 . C12 . 1.385(9) yes
C11 . H111 . 1.000 no
C12 . C13 . 1.377(9) yes
C12 . H121 . 1.000 no
C13 . C14 . 1.388(7) yes
C13 . H131 . 1.000 no
C14 . H141 . 1.000 no
C15 . C16 . 1.402(7) yes
C15 . C20 . 1.392(7) yes
C16 . C17 . 1.372(7) yes
C16 . H161 . 1.000 no
C17 . C18 . 1.388(9) yes
C17 . H171 . 1.000 no
C18 . C19 . 1.378(9) yes
C18 . H181 . 1.000 no
C19 . C20 . 1.389(7) yes
C19 . H191 . 1.000 no
C20 . H201 . 1.000 no
C21 . C22 . 1.399(7) yes
C21 . C25 . 1.403(8) yes
C21 . H211 . 1.000 no
C22 . C23 . 1.395(7) yes
C22 . H221 . 1.000 no
C23 . C24 . 1.419(8) yes
C23 . H231 . 1.000 no
C24 . C25 . 1.403(8) yes
C24 . H241 . 1.000 no
C25 . H251 . 1.000 no
C101 . C102 . 1.342(6) yes
C101 . H1011 . 1.000 no
C102 . C103 . 1.501(5) yes
C103 . C104 . 1.378(5) yes
C103 . C108 . 1.378(5) yes
C104 . C105 . 1.386(5) yes
C104 . H1041 . 1.000 no
C105 . C106 . 1.366(6) yes
C105 . H1051 . 1.000 no
C106 . C107 . 1.380(6) yes
C106 . H1061 . 1.000 no
C107 . C108 . 1.380(5) yes
C107 . H1071 . 1.000 no
C108 . H1081 . 1.000 no
C109 . C110 . 1.392(6) yes
C109 . C114 . 1.398(6) yes
C110 . C111 . 1.389(6) yes
C110 . H1101 . 1.000 no
C111 . C112 . 1.388(7) yes
C111 . H1111 . 1.000 no
C112 . C113 . 1.371(7) yes
C112 . H1121 . 1.000 no
C113 . C114 . 1.377(6) yes
C113 . H1131 . 1.000 no
C114 . H1141 . 1.000 no
C115 . C116 . 1.392(6) yes
C115 . C120 . 1.398(6) yes
C116 . C117 . 1.402(7) yes
C116 . H1161 . 1.000 no
C117 . C118 . 1.390(7) yes
C117 . H1171 . 1.000 no
C118 . C119 . 1.384(7) yes
C118 . H1181 . 1.000 no
C119 . C120 . 1.402(6) yes
C119 . H1191 . 1.000 no
C120 . H1201 . 1.000 no
C121 . C122 . 1.398(7) yes
C121 . C125 . 1.380(7) yes
C121 . H1211 . 1.000 no
C122 . C123 . 1.394(7) yes
C122 . H1221 . 1.000 no
C123 . C124 . 1.364(7) yes
C123 . H1231 . 1.000 no
C124 . C125 . 1.380(7) yes
C124 . H1241 . 1.000 no
C125 . H1251 . 1.000 no
